data_4074535
loop_
_publ_author_name
'Lund, Clinton L.'
'Schachner, J\"org A.'
'Quail, J. Wilson'
'M\"uller, Jens'

_publ_section_title
;
 [1]Ferrocenophanes, [1]Chromarenophanes, and [1]Vanadarenophanes with
 Aluminium and Gallium in Bridging Positions
;
_journal_issue 24
_journal_name_full Organometallics
_journal_page_first 5817
_journal_paper_doi 10.1021/om060736q
_journal_volume 25
_journal_year 2006
_chemical_formula_moiety 'C12 H32 Al Cl2 N Si3'
_chemical_formula_sum 'C12 H32 Al Cl2 N Si3'
_chemical_formula_weight 372.54
_chemical_name_systematic
; 
 ? 
;
_space_group_IT_number 14
_symmetry_cell_setting monoclinic
_symmetry_space_group_name_Hall '-P 2ybc'
_symmetry_space_group_name_H-M 'P 1 21/c 1'
_atom_sites_solution_hydrogens geom
_atom_sites_solution_primary direct
_atom_sites_solution_secondary difmap
_audit_creation_method SHELXL-97
_cell_angle_alpha 90.00
_cell_angle_beta 101.3318(12)
_cell_angle_gamma 90.00
_cell_formula_units_Z 4
_cell_length_a 14.5558(2)
_cell_length_b 10.5318(2)
_cell_length_c 14.0477(2)
_cell_measurement_reflns_used 6482
_cell_measurement_temperature 173(2)
_cell_measurement_theta_max 30.034
_cell_measurement_theta_min 0.998
_cell_volume 2111.51(6)
_computing_cell_refinement 'HKL Scalepack (Otwinowski & Minor 1997)'
_computing_data_collection 'Collect (Nonius BV, 1998)'
_computing_data_reduction 'HKL Denzo and Scalepack (Otwinowski & Minor 1997)'
_computing_molecular_graphics 'Ortep-3 for Windows (Farrugia, 1997)'
_computing_publication_material 'SHELXL-97 (Sheldrick, 1997)'
_computing_structure_refinement 'SHELXL-97 (Sheldrick, 1997)'
_computing_structure_solution 'SIR97 (Altomare et al., 1997)'
_diffrn_ambient_temperature 173(2)
_diffrn_detector_area_resol_mean 9
_diffrn_measured_fraction_theta_full 0.999
_diffrn_measured_fraction_theta_max 0.999
_diffrn_measurement_device 'Nonius KappaCCD'
_diffrn_measurement_method '\f scans and \w scans with \k offsets'
_diffrn_radiation_monochromator 'horizonally mounted graphite crystal'
_diffrn_radiation_source 'fine-focus sealed tube'
_diffrn_radiation_type MoK\a
_diffrn_radiation_wavelength 0.71073
_diffrn_reflns_av_R_equivalents 0.0187
_diffrn_reflns_av_sigmaI/netI 0.0256
_diffrn_reflns_limit_h_max 20
_diffrn_reflns_limit_h_min -20
_diffrn_reflns_limit_k_max 14
_diffrn_reflns_limit_k_min -14
_diffrn_reflns_limit_l_max 19
_diffrn_reflns_limit_l_min -19
_diffrn_reflns_number 12031
_diffrn_reflns_theta_full 30.04
_diffrn_reflns_theta_max 30.04
_diffrn_reflns_theta_min 2.43
_diffrn_standards_decay_% 0
_diffrn_standards_interval_count 0
_diffrn_standards_interval_time 0
_diffrn_standards_number 0
_exptl_absorpt_coefficient_mu 0.510
_exptl_absorpt_correction_type none
_exptl_crystal_colour colourless
_exptl_crystal_density_diffrn 1.172
_exptl_crystal_density_method 'not measured'
_exptl_crystal_description block
_exptl_crystal_F_000 800
_exptl_crystal_size_max 0.20
_exptl_crystal_size_mid 0.20
_exptl_crystal_size_min 0.20
_refine_diff_density_max 0.340
_refine_diff_density_min -0.353
_refine_diff_density_rms 0.052
_refine_ls_extinction_method none
_refine_ls_goodness_of_fit_ref 1.024
_refine_ls_hydrogen_treatment constr
_refine_ls_matrix_type full
_refine_ls_number_parameters 182
_refine_ls_number_reflns 6185
_refine_ls_number_restraints 0
_refine_ls_restrained_S_all 1.024
_refine_ls_R_factor_all 0.0452
_refine_ls_R_factor_gt 0.0340
_refine_ls_shift/su_max 0.000
_refine_ls_shift/su_mean 0.000
_refine_ls_structure_factor_coef Fsqd
_refine_ls_weighting_details 'calc w=1/[\s^2^(Fo^2^)+(0.0421P)^2^+0.7304P] where P=(Fo^2^+2Fc^2^)/3'
_refine_ls_weighting_scheme calc
_refine_ls_wR_factor_gt 0.0829
_refine_ls_wR_factor_ref 0.0886
_reflns_number_gt 5124
_reflns_number_total 6185
_reflns_threshold_expression >2\s(I)
_cod_data_source_file om060736qsi20060814_105958.cif
_cod_data_source_block 345
_cod_original_sg_symbol_H-M 'P 21/c'
_cod_database_code 4074535

loop_
_symmetry_equiv_pos_as_xyz
'x, y, z'
'-x, y+1/2, -z+1/2'
'-x, -y, -z'
'x, -y-1/2, z-1/2'

loop_
_atom_site_label
_atom_site_type_symbol
_atom_site_fract_x
_atom_site_fract_y
_atom_site_fract_z
_atom_site_U_iso_or_equiv
_atom_site_adp_type
_atom_site_occupancy
_atom_site_symmetry_multiplicity
_atom_site_calc_flag
_atom_site_refinement_flags
Al1 Al 0.24958(3) -0.14133(4) 0.29949(3) 0.02397(9) Uani 1 1 d .
Cl1 Cl 0.13144(3) -0.17451(4) 0.36710(3) 0.03726(9) Uani 1 1 d .
Cl2 Cl 0.37297(3) -0.21338(4) 0.39632(3) 0.04128(10) Uani 1 1 d .
N1 N 0.23925(9) -0.26511(11) 0.19198(9) 0.0306(2) Uani 1 1 d .
Si1 Si 0.29492(3) -0.03008(4) 0.11947(3) 0.02647(9) Uani 1 1 d .
Si2 Si 0.14815(3) 0.12088(3) 0.21376(3) 0.02751(9) Uani 1 1 d .
Si3 Si 0.35460(3) 0.11636(4) 0.32283(3) 0.03230(10) Uani 1 1 d .
C1 C 0.30699(11) -0.21043(13) 0.13464(11) 0.0326(3) Uani 1 1 d .
H1A H 0.2961 -0.2506 0.0697 0.039 Uiso 1 1 calc R
H1B H 0.3717 -0.2310 0.1679 0.039 Uiso 1 1 calc R
C2 C 0.26077(8) 0.02442(11) 0.23615(9) 0.0217(2) Uani 1 1 d .
C3 C 0.14313(12) -0.26762(16) 0.13113(12) 0.0416(4) Uani 1 1 d .
H3A H 0.1434 -0.3178 0.0724 0.062 Uiso 1 1 calc R
H3B H 0.1230 -0.1807 0.1128 0.062 Uiso 1 1 calc R
H3C H 0.0998 -0.3060 0.1681 0.062 Uiso 1 1 calc R
C4 C 0.26536(14) -0.39904(14) 0.22079(13) 0.0450(4) Uani 1 1 d .
H4A H 0.2615 -0.4513 0.1624 0.068 Uiso 1 1 calc R
H4B H 0.2222 -0.4324 0.2601 0.068 Uiso 1 1 calc R
H4C H 0.3295 -0.4012 0.2587 0.068 Uiso 1 1 calc R
C5 C 0.20938(14) 0.00225(17) 0.00357(11) 0.0455(4) Uani 1 1 d .
H5A H 0.2232 -0.0533 -0.0478 0.068 Uiso 1 1 calc R
H5B H 0.2147 0.0912 -0.0152 0.068 Uiso 1 1 calc R
H5C H 0.1456 -0.0142 0.0132 0.068 Uiso 1 1 calc R
C6 C 0.40870(13) 0.02407(18) 0.09084(14) 0.0478(4) Uani 1 1 d .
H6A H 0.4128 -0.0034 0.0252 0.072 Uiso 1 1 calc R
H6B H 0.4606 -0.0129 0.1377 0.072 Uiso 1 1 calc R
H6C H 0.4123 0.1169 0.0947 0.072 Uiso 1 1 calc R
C7 C 0.03796(10) 0.03085(16) 0.16173(13) 0.0416(4) Uani 1 1 d .
H7A H -0.0161 0.0877 0.1562 0.062 Uiso 1 1 calc R
H7B H 0.0307 -0.0403 0.2046 0.062 Uiso 1 1 calc R
H7C H 0.0420 -0.0017 0.0973 0.062 Uiso 1 1 calc R
C8 C 0.15114(13) 0.25743(16) 0.12759(14) 0.0470(4) Uani 1 1 d .
H8A H 0.1216 0.3320 0.1505 0.071 Uiso 1 1 calc R
H8B H 0.1170 0.2340 0.0627 0.071 Uiso 1 1 calc R
H8C H 0.2163 0.2773 0.1248 0.071 Uiso 1 1 calc R
C9 C 0.12124(12) 0.19097(17) 0.32782(13) 0.0453(4) Uani 1 1 d .
H9A H 0.0629 0.2397 0.3123 0.068 Uiso 1 1 calc R
H9B H 0.1725 0.2472 0.3576 0.068 Uiso 1 1 calc R
H9C H 0.1142 0.1227 0.3732 0.068 Uiso 1 1 calc R
C10 C 0.33532(14) 0.10860(19) 0.45144(12) 0.0509(4) Uani 1 1 d .
H10A H 0.3925 0.1355 0.4961 0.076 Uiso 1 1 calc R
H10B H 0.3199 0.0213 0.4666 0.076 Uiso 1 1 calc R
H10C H 0.2835 0.1650 0.4585 0.076 Uiso 1 1 calc R
C11 C 0.35809(15) 0.28971(16) 0.29138(17) 0.0585(5) Uani 1 1 d .
H11A H 0.4065 0.3324 0.3390 0.088 Uiso 1 1 calc R
H11B H 0.2970 0.3283 0.2922 0.088 Uiso 1 1 calc R
H11C H 0.3726 0.2988 0.2265 0.088 Uiso 1 1 calc R
C12 C 0.47807(11) 0.0601(2) 0.32737(15) 0.0527(5) Uani 1 1 d .
H12A H 0.5173 0.0847 0.3895 0.079 Uiso 1 1 calc R
H12B H 0.5027 0.0989 0.2741 0.079 Uiso 1 1 calc R
H12C H 0.4785 -0.0325 0.3208 0.079 Uiso 1 1 calc R

loop_
_atom_site_aniso_label
_atom_site_aniso_U_11
_atom_site_aniso_U_22
_atom_site_aniso_U_33
_atom_site_aniso_U_23
_atom_site_aniso_U_13
_atom_site_aniso_U_12
Al1 0.0271(2) 0.02256(18) 0.02278(18) 0.00252(14) 0.00629(15) -0.00050(14)
Cl1 0.03870(19) 0.0420(2) 0.03496(18) 0.00459(14) 0.01680(15) -0.00715(15)
Cl2 0.0398(2) 0.0444(2) 0.03670(19) 0.01449(15) 0.00037(15) 0.00620(16)
N1 0.0405(7) 0.0201(5) 0.0336(6) 0.0001(4) 0.0131(5) 0.0008(5)
Si1 0.03162(19) 0.02470(17) 0.02496(17) 0.00433(13) 0.01008(14) 0.00260(14)
Si2 0.02459(18) 0.02355(18) 0.03351(19) -0.00126(14) 0.00358(15) 0.00402(13)
Si3 0.0283(2) 0.02743(19) 0.0381(2) -0.00250(15) -0.00106(16) -0.00570(14)
C1 0.0431(8) 0.0255(6) 0.0338(7) 0.0008(5) 0.0190(6) 0.0050(6)
C2 0.0209(5) 0.0201(5) 0.0240(6) -0.0001(4) 0.0041(4) -0.0002(4)
C3 0.0465(9) 0.0393(8) 0.0382(8) -0.0109(7) 0.0065(7) -0.0095(7)
C4 0.0676(11) 0.0201(6) 0.0517(10) 0.0021(6) 0.0223(9) 0.0021(7)
C5 0.0629(11) 0.0452(9) 0.0266(7) 0.0036(6) 0.0041(7) 0.0092(8)
C6 0.0474(10) 0.0498(10) 0.0539(10) 0.0063(8) 0.0291(8) -0.0028(8)
C7 0.0258(7) 0.0418(8) 0.0529(10) -0.0029(7) -0.0029(6) 0.0036(6)
C8 0.0498(10) 0.0319(8) 0.0583(10) 0.0123(7) 0.0078(8) 0.0102(7)
C9 0.0435(9) 0.0433(9) 0.0513(10) -0.0115(7) 0.0149(8) 0.0092(7)
C10 0.0578(11) 0.0542(10) 0.0357(8) -0.0143(8) -0.0029(8) 0.0016(9)
C11 0.0574(11) 0.0299(8) 0.0815(14) -0.0003(9) -0.0030(10) -0.0162(8)
C12 0.0268(8) 0.0624(12) 0.0648(12) 0.0046(10) -0.0011(8) -0.0085(8)

loop_
_atom_type_symbol
_atom_type_description
_atom_type_scat_dispersion_real
_atom_type_scat_dispersion_imag
_atom_type_scat_source
C C 0.0033 0.0016 'International Tables Vol C Tables 4.2.6.8 and 6.1.1.4'
H H 0.0000 0.0000 'International Tables Vol C Tables 4.2.6.8 and 6.1.1.4'
Al Al 0.0645 0.0514 'International Tables Vol C Tables 4.2.6.8 and 6.1.1.4'
Cl Cl 0.1484 0.1585 'International Tables Vol C Tables 4.2.6.8 and 6.1.1.4'
N N 0.0061 0.0033 'International Tables Vol C Tables 4.2.6.8 and 6.1.1.4'
Si Si 0.0817 0.0704 'International Tables Vol C Tables 4.2.6.8 and 6.1.1.4'

loop_
_geom_angle_atom_site_label_1
_geom_angle_atom_site_label_2
_geom_angle_atom_site_label_3
_geom_angle
N1 Al1 C2 103.80(5)
N1 Al1 Cl1 106.42(4)
C2 Al1 Cl1 119.03(4)
N1 Al1 Cl2 100.24(4)
C2 Al1 Cl2 117.37(4)
Cl1 Al1 Cl2 107.59(2)
C3 N1 C4 107.37(12)
C3 N1 C1 109.87(12)
C4 N1 C1 110.32(12)
C3 N1 Al1 111.82(9)
C4 N1 Al1 115.96(10)
C1 N1 Al1 101.36(8)
C6 Si1 C5 102.88(9)
C6 Si1 C2 119.24(7)
C5 Si1 C2 117.00(7)
C6 Si1 C1 105.11(8)
C5 Si1 C1 107.89(8)
C2 Si1 C1 103.79(6)
C9 Si2 C7 103.00(8)
C9 Si2 C8 106.47(8)
C7 Si2 C8 105.08(8)
C9 Si2 C2 112.78(7)
C7 Si2 C2 115.86(6)
C8 Si2 C2 112.69(7)
C12 Si3 C11 104.11(9)
C12 Si3 C10 105.97(9)
C11 Si3 C10 106.46(10)
C12 Si3 C2 114.94(8)
C11 Si3 C2 113.08(7)
C10 Si3 C2 111.56(7)
N1 C1 Si1 112.55(9)
N1 C1 H1A 109.1
Si1 C1 H1A 109.1
N1 C1 H1B 109.1
Si1 C1 H1B 109.1
H1A C1 H1B 107.8
Si1 C2 Si2 112.54(6)
Si1 C2 Si3 115.47(6)
Si2 C2 Si3 108.70(6)
Si1 C2 Al1 100.40(6)
Si2 C2 Al1 113.63(6)
Si3 C2 Al1 105.82(6)
N1 C3 H3A 109.5
N1 C3 H3B 109.5
H3A C3 H3B 109.5
N1 C3 H3C 109.5
H3A C3 H3C 109.5
H3B C3 H3C 109.5
N1 C4 H4A 109.5
N1 C4 H4B 109.5
H4A C4 H4B 109.5
N1 C4 H4C 109.5
H4A C4 H4C 109.5
H4B C4 H4C 109.5
Si1 C5 H5A 109.5
Si1 C5 H5B 109.5
H5A C5 H5B 109.5
Si1 C5 H5C 109.5
H5A C5 H5C 109.5
H5B C5 H5C 109.5
Si1 C6 H6A 109.5
Si1 C6 H6B 109.5
H6A C6 H6B 109.5
Si1 C6 H6C 109.5
H6A C6 H6C 109.5
H6B C6 H6C 109.5
Si2 C7 H7A 109.5
Si2 C7 H7B 109.5
H7A C7 H7B 109.5
Si2 C7 H7C 109.5
H7A C7 H7C 109.5
H7B C7 H7C 109.5
Si2 C8 H8A 109.5
Si2 C8 H8B 109.5
H8A C8 H8B 109.5
Si2 C8 H8C 109.5
H8A C8 H8C 109.5
H8B C8 H8C 109.5
Si2 C9 H9A 109.5
Si2 C9 H9B 109.5
H9A C9 H9B 109.5
Si2 C9 H9C 109.5
H9A C9 H9C 109.5
H9B C9 H9C 109.5
Si3 C10 H10A 109.5
Si3 C10 H10B 109.5
H10A C10 H10B 109.5
Si3 C10 H10C 109.5
H10A C10 H10C 109.5
H10B C10 H10C 109.5
Si3 C11 H11A 109.5
Si3 C11 H11B 109.5
H11A C11 H11B 109.5
Si3 C11 H11C 109.5
H11A C11 H11C 109.5
H11B C11 H11C 109.5
Si3 C12 H12A 109.5
Si3 C12 H12B 109.5
H12A C12 H12B 109.5
Si3 C12 H12C 109.5
H12A C12 H12C 109.5
H12B C12 H12C 109.5

loop_
_geom_bond_atom_site_label_1
_geom_bond_atom_site_label_2
_geom_bond_distance
Al1 N1 1.9783(12)
Al1 C2 1.9805(13)
Al1 Cl1 2.1501(5)
Al1 Cl2 2.1661(5)
N1 C3 1.490(2)
N1 C4 1.4958(18)
N1 C1 1.5050(18)
Si1 C6 1.8686(17)
Si1 C5 1.8762(16)
Si1 C2 1.8930(13)
Si1 C1 1.9156(14)
Si2 C9 1.8741(17)
Si2 C7 1.8828(16)
Si2 C8 1.8858(17)
Si2 C2 1.9014(12)
Si3 C12 1.8813(18)
Si3 C11 1.8814(18)
Si3 C10 1.8838(19)
Si3 C2 1.9058(13)
C1 H1A 0.9900
C1 H1B 0.9900
C3 H3A 0.9800
C3 H3B 0.9800
C3 H3C 0.9800
C4 H4A 0.9800
C4 H4B 0.9800
C4 H4C 0.9800
C5 H5A 0.9800
C5 H5B 0.9800
C5 H5C 0.9800
C6 H6A 0.9800
C6 H6B 0.9800
C6 H6C 0.9800
C7 H7A 0.9800
C7 H7B 0.9800
C7 H7C 0.9800
C8 H8A 0.9800
C8 H8B 0.9800
C8 H8C 0.9800
C9 H9A 0.9800
C9 H9B 0.9800
C9 H9C 0.9800
C10 H10A 0.9800
C10 H10B 0.9800
C10 H10C 0.9800
C11 H11A 0.9800
C11 H11B 0.9800
C11 H11C 0.9800
C12 H12A 0.9800
C12 H12B 0.9800
C12 H12C 0.9800

loop_
_geom_torsion_atom_site_label_1
_geom_torsion_atom_site_label_2
_geom_torsion_atom_site_label_3
_geom_torsion_atom_site_label_4
_geom_torsion
C2 Al1 N1 C3 -78.49(11)
Cl1 Al1 N1 C3 47.90(10)
Cl2 Al1 N1 C3 159.82(9)
C2 Al1 N1 C4 157.97(11)
Cl1 Al1 N1 C4 -75.65(11)
Cl2 Al1 N1 C4 36.28(11)
C2 Al1 N1 C1 38.51(9)
Cl1 Al1 N1 C1 164.89(8)
Cl2 Al1 N1 C1 -83.18(8)
C3 N1 C1 Si1 74.52(13)
C4 N1 C1 Si1 -167.29(11)
Al1 N1 C1 Si1 -43.89(11)
C6 Si1 C1 N1 159.23(11)
C5 Si1 C1 N1 -91.51(12)
C2 Si1 C1 N1 33.26(12)
C6 Si1 C2 Si2 118.61(9)
C5 Si1 C2 Si2 -6.28(10)
C1 Si1 C2 Si2 -124.97(7)
C6 Si1 C2 Si3 -7.00(11)
C5 Si1 C2 Si3 -131.88(8)
C1 Si1 C2 Si3 109.43(8)
C6 Si1 C2 Al1 -120.23(8)
C5 Si1 C2 Al1 114.88(8)
C1 Si1 C2 Al1 -3.80(7)
C9 Si2 C2 Si1 -173.36(8)
C7 Si2 C2 Si1 68.29(9)
C8 Si2 C2 Si1 -52.77(10)
C9 Si2 C2 Si3 -44.16(9)
C7 Si2 C2 Si3 -162.51(8)
C8 Si2 C2 Si3 76.43(9)
C9 Si2 C2 Al1 73.38(9)
C7 Si2 C2 Al1 -44.97(10)
C8 Si2 C2 Al1 -166.03(8)
C12 Si3 C2 Si1 -36.38(10)
C11 Si3 C2 Si1 82.98(11)
C10 Si3 C2 Si1 -157.05(8)
C12 Si3 C2 Si2 -163.93(8)
C11 Si3 C2 Si2 -44.56(11)
C10 Si3 C2 Si2 75.40(9)
C12 Si3 C2 Al1 73.67(9)
C11 Si3 C2 Al1 -166.97(9)
C10 Si3 C2 Al1 -47.00(9)
N1 Al1 C2 Si1 -17.62(7)
Cl1 Al1 C2 Si1 -135.60(4)
Cl2 Al1 C2 Si1 91.84(5)
N1 Al1 C2 Si2 102.76(7)
Cl1 Al1 C2 Si2 -15.23(8)
Cl2 Al1 C2 Si2 -147.78(5)
N1 Al1 C2 Si3 -138.05(6)
Cl1 Al1 C2 Si3 103.97(5)
Cl2 Al1 C2 Si3 -28.59(7)
